data_7153157
loop_
_publ_author_name
'Wei, Enxiang'
'Liu, Bing'
'Lin, Shaoxia'
'Zhao, Baozhong'
'Liang, Fushun'

_publ_section_title
;
 Halonium-initiated double oxa-cyclization cascade as a synthetic strategy
 for halogenated furo[3,2-c]pyran-4-ones.
;
_journal_issue 41
_journal_name_full 'Organic &amp; biomolecular chemistry'
_journal_page_first 7212
_journal_page_last 7217
_journal_paper_doi 10.1039/c3ob41526k
_journal_volume 11
_journal_year 2013
_chemical_formula_moiety 'C13 H9 Br O3'
_chemical_formula_sum 'C13 H9 Br O3'
_chemical_formula_weight 293.10
_space_group_IT_number 2
_symmetry_cell_setting triclinic
_symmetry_space_group_name_Hall '-P 1'
_symmetry_space_group_name_H-M 'P -1'
_atom_sites_solution_hydrogens geom
_atom_sites_solution_primary patterson
_atom_sites_solution_secondary difmap
_audit_creation_method SHELXL-97
_cell_angle_alpha 102.761(2)
_cell_angle_beta 100.394(2)
_cell_angle_gamma 90.159(2)
_cell_formula_units_Z 12
_cell_length_a 9.2625(10)
_cell_length_b 16.6193(18)
_cell_length_c 23.112(3)
_cell_measurement_temperature 293(2)
_cell_measurement_theta_max 26.06
_cell_measurement_theta_min 1.38
_cell_volume 3409.6(7)
_computing_cell_refinement 'Bruker SMART'
_computing_data_collection 'Bruker SMART'
_computing_data_reduction 'Bruker SAINT'
_computing_molecular_graphics 'Bruker SHELXTL'
_computing_publication_material 'Bruker SHELXTL'
_computing_structure_refinement 'SHELXL-97 (Sheldrick, 1997)'
_computing_structure_solution 'SHELXS-97 (Sheldrick, 1990)'
_diffrn_ambient_temperature 293(2)
_diffrn_measured_fraction_theta_full 0.972
_diffrn_measured_fraction_theta_max 0.972
_diffrn_measurement_device_type "'CCD area detector'"
_diffrn_measurement_method 'phi and omega scans'
_diffrn_radiation_monochromator graphite
_diffrn_radiation_source 'fine-focus sealed tube'
_diffrn_radiation_type MoK\a
_diffrn_radiation_wavelength 0.71073
_diffrn_reflns_av_R_equivalents 0.0389
_diffrn_reflns_av_sigmaI/netI 0.0934
_diffrn_reflns_limit_h_max 10
_diffrn_reflns_limit_h_min -11
_diffrn_reflns_limit_k_max 20
_diffrn_reflns_limit_k_min -19
_diffrn_reflns_limit_l_max 28
_diffrn_reflns_limit_l_min -25
_diffrn_reflns_number 18655
_diffrn_reflns_theta_full 26.06
_diffrn_reflns_theta_max 26.06
_diffrn_reflns_theta_min 1.38
_exptl_absorpt_coefficient_mu 3.608
_exptl_absorpt_correction_T_max 0.339
_exptl_absorpt_correction_T_min 0.132
_exptl_absorpt_correction_type multi-scan
_exptl_absorpt_process_details SADABS
_exptl_crystal_colour colourless
_exptl_crystal_density_diffrn 1.713
_exptl_crystal_density_method 'not measured'
_exptl_crystal_description block
_exptl_crystal_F_000 1752
_exptl_crystal_size_max 0.80
_exptl_crystal_size_mid 0.50
_exptl_crystal_size_min 0.30
_refine_diff_density_max 1.856
_refine_diff_density_min -1.039
_refine_diff_density_rms 0.160
_refine_ls_extinction_method none
_refine_ls_goodness_of_fit_ref 1.026
_refine_ls_hydrogen_treatment mixed
_refine_ls_matrix_type full
_refine_ls_number_parameters 927
_refine_ls_number_reflns 13527
_refine_ls_number_restraints 0
_refine_ls_restrained_S_all 1.026
_refine_ls_R_factor_all 0.1202
_refine_ls_R_factor_gt 0.0789
_refine_ls_shift/su_max 0.001
_refine_ls_shift/su_mean 0.000
_refine_ls_structure_factor_coef Fsqd
_refine_ls_weighting_details 'calc w=1/[\s^2^(Fo^2^)+(0.0846P)^2^+34.4889P] where P=(Fo^2^+2Fc^2^)/3'
_refine_ls_weighting_scheme calc
_refine_ls_wR_factor_gt 0.2051
_refine_ls_wR_factor_ref 0.2269
_reflns_number_gt 8387
_reflns_number_total 13527
_reflns_threshold_expression >2sigma(I)
_cod_data_source_file c3ob41526k.txt
_cod_data_source_block xm11
_cod_depositor_comments
;
The following automatic conversions were performed:

'_symmetry_cell_setting' value 'Triclinic' changed to 'triclinic'
according to /home/saulius/struct/CIF-dictionaries/cif_core.dic
dictionary named 'cif_core.dic' version 2.4.2 from 2011-04-26.

Automatic conversion script
Id: cif_fix_values 1891 2012-01-12 08:04:46Z andrius 
;
_cod_original_sg_symbol_H-M P-1
_cod_original_formula_sum 'C13 H9 Br  O3'
_cod_database_code 7153157

loop_
_symmetry_equiv_pos_as_xyz
'x, y, z'
'-x, -y, -z'

loop_
_atom_site_label
_atom_site_type_symbol
_atom_site_fract_x
_atom_site_fract_y
_atom_site_fract_z
_atom_site_U_iso_or_equiv
_atom_site_adp_type
_atom_site_occupancy
_atom_site_symmetry_multiplicity
_atom_site_calc_flag
_atom_site_refinement_flags
Br1 Br 1.19934(12) 0.89197(6) 0.46326(5) 0.0415(3) Uani 1 1 d .
Br2 Br 0.53803(11) 0.42151(6) 0.08102(5) 0.0369(3) Uani 1 1 d .
Br3 Br 0.72909(12) 0.60798(6) 0.53468(5) 0.0405(3) Uani 1 1 d .
Br4 Br 0.40153(12) 0.07860(6) 0.91426(5) 0.0365(3) Uani 1 1 d .
Br5 Br 0.31857(10) 0.23393(5) 0.75924(5) 0.0311(2) Uani 1 1 d .
Br6 Br 0.58213(10) 0.26670(5) 0.24430(5) 0.0303(2) Uani 1 1 d .
C11 C 1.2748(13) 0.5856(7) 0.3841(6) 0.051(3) Uani 1 1 d .
H11A H 1.2737 0.5560 0.3428 0.061 Uiso 1 1 calc R
H11B H 1.2726 0.5461 0.4091 0.061 Uiso 1 1 calc R
C12 C 1.4093(14) 0.6444(8) 0.4074(6) 0.053(3) Uani 1 1 d .
H12A H 1.4704 0.6297 0.4419 0.063 Uiso 1 1 calc R
H12B H 1.4672 0.6426 0.3762 0.063 Uiso 1 1 calc R
C13 C 0.8429(12) 0.9005(7) 0.3957(5) 0.040(3) Uani 1 1 d .
H13 H 0.9173 0.9133 0.3766 0.048 Uiso 1 1 calc R
C14 C 0.7279(12) 0.9536(7) 0.4027(5) 0.042(3) Uani 1 1 d .
H14 H 0.7241 1.0013 0.3878 0.051 Uiso 1 1 calc R
C15 C 0.6195(13) 0.9342(7) 0.4321(5) 0.046(3) Uani 1 1 d .
H15 H 0.5431 0.9696 0.4375 0.055 Uiso 1 1 calc R
C16 C 0.6234(12) 0.8644(7) 0.4529(5) 0.044(3) Uani 1 1 d .
H16 H 0.5501 0.8523 0.4728 0.053 Uiso 1 1 calc R
C17 C 0.7366(11) 0.8103(7) 0.4449(5) 0.039(3) Uani 1 1 d .
H17 H 0.7373 0.7615 0.4584 0.047 Uiso 1 1 calc R
C21 C 0.3997(11) 0.1220(6) 0.0797(5) 0.039(3) Uani 1 1 d .
H21A H 0.4004 0.1070 0.1180 0.047 Uiso 1 1 calc R
H21B H 0.3883 0.0723 0.0477 0.047 Uiso 1 1 calc R
C22 C 0.2795(13) 0.1828(7) 0.0673(6) 0.052(3) Uani 1 1 d .
H22A H 0.2189 0.1627 0.0277 0.062 Uiso 1 1 calc R
H22B H 0.2173 0.1897 0.0974 0.062 Uiso 1 1 calc R
C23 C 0.8823(13) 0.4090(7) 0.0598(5) 0.039(2) Uani 1 1 d .
C24 C 1.0109(14) 0.4592(7) 0.0706(5) 0.046(3) Uani 1 1 d .
H24 H 1.0128 0.5008 0.0496 0.055 Uiso 1 1 calc R
C25 C 1.1335(12) 0.4490(7) 0.1108(5) 0.043(3) Uani 1 1 d .
H25 H 1.2173 0.4831 0.1173 0.052 Uiso 1 1 calc R
C26 C 1.1293(11) 0.3864(6) 0.1416(5) 0.039(3) Uani 1 1 d .
H26 H 1.2125 0.3774 0.1683 0.047 Uiso 1 1 calc R
C27 C 1.0038(11) 0.3373(6) 0.1333(5) 0.038(2) Uani 1 1 d .
H27 H 1.0023 0.2974 0.1558 0.046 Uiso 1 1 calc R
C31 C 0.9901(14) 0.8554(8) 0.5902(6) 0.055(3) Uani 1 1 d .
H31A H 1.0168 0.8701 0.5550 0.066 Uiso 1 1 calc R
H31B H 1.0787 0.8573 0.6202 0.066 Uiso 1 1 calc R
C32 C 0.8834(13) 0.9151(7) 0.6153(6) 0.049(3) Uani 1 1 d .
H32A H 0.8593 0.9558 0.5912 0.058 Uiso 1 1 calc R
H32B H 0.9217 0.9431 0.6567 0.058 Uiso 1 1 calc R
C33 C 0.2826(12) 0.6904(7) 0.5535(5) 0.042(3) Uani 1 1 d .
H33 H 0.2708 0.7391 0.5400 0.050 Uiso 1 1 calc R
C34 C 0.1637(12) 0.6370(7) 0.5458(5) 0.043(3) Uani 1 1 d .
H34 H 0.0729 0.6490 0.5256 0.052 Uiso 1 1 calc R
C35 C 0.1769(12) 0.5655(7) 0.5675(5) 0.045(3) Uani 1 1 d .
H35 H 0.0949 0.5309 0.5633 0.054 Uiso 1 1 calc R
C36 C 0.3142(12) 0.5460(7) 0.5957(5) 0.043(3) Uani 1 1 d .
H36 H 0.3245 0.4975 0.6096 0.051 Uiso 1 1 calc R
C37 C 0.4362(13) 0.5994(6) 0.6030(5) 0.041(3) Uani 1 1 d .
H37 H 0.5275 0.5868 0.6223 0.049 Uiso 1 1 calc R
C41 C 0.1721(12) 0.3204(7) 0.9387(7) 0.054(3) Uani 1 1 d .
H41A H 0.1508 0.3360 0.9792 0.064 Uiso 1 1 calc R
H41B H 0.0811 0.3194 0.9101 0.064 Uiso 1 1 calc R
C42 C 0.2829(12) 0.3827(7) 0.9300(6) 0.048(3) Uani 1 1 d .
H42A H 0.2501 0.4022 0.8934 0.057 Uiso 1 1 calc R
H42B H 0.3028 0.4295 0.9643 0.057 Uiso 1 1 calc R
C43 C 0.8325(11) 0.1636(6) 0.8740(5) 0.038(3) Uani 1 1 d .
H43 H 0.8161 0.2046 0.8522 0.046 Uiso 1 1 calc R
C44 C 0.9501(12) 0.1127(7) 0.8677(6) 0.051(3) Uani 1 1 d .
H44 H 1.0141 0.1203 0.8424 0.061 Uiso 1 1 calc R
C4F C 0.7408(11) 0.1530(6) 0.9124(5) 0.034(2) Uani 1 1 d .
C45 C 0.9718(12) 0.0495(8) 0.8998(7) 0.056(4) Uani 1 1 d .
H45 H 1.0469 0.0133 0.8939 0.067 Uiso 1 1 calc R
C46 C 0.8842(13) 0.0414(7) 0.9389(6) 0.054(3) Uani 1 1 d .
H46 H 0.9034 0.0021 0.9621 0.064 Uiso 1 1 calc R
C47 C 0.7639(13) 0.0920(7) 0.9450(5) 0.044(3) Uani 1 1 d .
H47 H 0.7006 0.0846 0.9706 0.053 Uiso 1 1 calc R
C51 C 0.1105(11) 0.4860(6) 0.7789(5) 0.035(2) Uani 1 1 d .
H51A H 0.0969 0.5049 0.8203 0.042 Uiso 1 1 calc R
H51B H 0.0173 0.4871 0.7521 0.042 Uiso 1 1 calc R
C52 C 0.2290(10) 0.5409(5) 0.7648(5) 0.030(2) Uani 1 1 d .
H52A H 0.1949 0.5587 0.7277 0.037 Uiso 1 1 calc R
H52B H 0.2582 0.5889 0.7975 0.037 Uiso 1 1 calc R
C53 C 0.7984(10) 0.3155(6) 0.7654(5) 0.038(3) Uani 1 1 d .
H53 H 0.8206 0.3689 0.7886 0.045 Uiso 1 1 calc R
C54 C 0.9084(11) 0.2617(7) 0.7579(6) 0.046(3) Uani 1 1 d .
H54 H 1.0049 0.2786 0.7761 0.055 Uiso 1 1 calc R
C55 C 0.8764(11) 0.1812(7) 0.7231(6) 0.046(3) Uani 1 1 d .
H55 H 0.9514 0.1444 0.7189 0.056 Uiso 1 1 calc R
C56 C 0.7375(12) 0.1569(7) 0.6956(5) 0.040(3) Uani 1 1 d .
H56 H 0.7171 0.1039 0.6716 0.048 Uiso 1 1 calc R
C57 C 0.6229(10) 0.2115(6) 0.7031(5) 0.031(2) Uani 1 1 d .
H57 H 0.5269 0.1943 0.6843 0.037 Uiso 1 1 calc R
C61 C 0.4875(10) -0.0411(5) 0.2351(5) 0.027(2) Uani 1 1 d .
H61A H 0.4871 -0.0604 0.2717 0.033 Uiso 1 1 calc R
H61B H 0.4862 -0.0881 0.2016 0.033 Uiso 1 1 calc R
C62 C 0.3589(10) 0.0145(5) 0.2228(5) 0.031(2) Uani 1 1 d .
H62A H 0.3069 -0.0034 0.1814 0.037 Uiso 1 1 calc R
H62B H 0.2904 0.0122 0.2496 0.037 Uiso 1 1 calc R
C63 C 0.9364(10) 0.2896(6) 0.3005(5) 0.032(2) Uani 1 1 d .
H63 H 0.8572 0.3067 0.3191 0.038 Uiso 1 1 calc R
C64 C 1.0575(10) 0.3433(6) 0.3078(5) 0.036(2) Uani 1 1 d .
H64 H 1.0570 0.3969 0.3307 0.043 Uiso 1 1 calc R
C65 C 1.1769(11) 0.3195(7) 0.2821(5) 0.039(3) Uani 1 1 d .
H65 H 1.2564 0.3563 0.2873 0.047 Uiso 1 1 calc R
C66 C 1.1778(12) 0.2389(7) 0.2479(6) 0.043(3) Uani 1 1 d .
C67 C 1.0592(11) 0.1857(7) 0.2394(5) 0.040(3) Uani 1 1 d .
H67 H 1.0605 0.1324 0.2162 0.048 Uiso 1 1 calc R
C1A C 1.0002(13) 0.6224(7) 0.3764(5) 0.043(3) Uani 1 1 d .
C2A C 0.6823(11) 0.1528(6) 0.0907(5) 0.034(2) Uani 1 1 d .
C3A C 0.6838(11) 0.7133(6) 0.5753(5) 0.034(2) Uani 1 1 d .
C4A C 0.4749(11) 0.1869(6) 0.9210(4) 0.031(2) Uani 1 1 d .
C5A C 0.3978(9) 0.3370(5) 0.7543(4) 0.025(2) Uani 1 1 d .
C6A C 0.7661(10) 0.0024(6) 0.2489(5) 0.030(2) Uani 1 1 d .
C1B C 1.1495(12) 0.6405(6) 0.3876(5) 0.038(2) Uani 1 1 d .
C2B C 0.5348(11) 0.1722(6) 0.0811(5) 0.034(2) Uani 1 1 d .
C3B C 0.7840(12) 0.7800(6) 0.5868(5) 0.036(2) Uani 1 1 d .
C4B C 0.3755(11) 0.2513(6) 0.9258(4) 0.033(2) Uani 1 1 d .
C5B C 0.3056(10) 0.4063(6) 0.7604(4) 0.028(2) Uani 1 1 d .
C6B C 0.6156(10) 0.0172(5) 0.2420(4) 0.027(2) Uani 1 1 d .
C1C C 1.2049(11) 0.7198(7) 0.4111(5) 0.036(2) Uani 1 1 d .
C2C C 0.4994(12) 0.2495(6) 0.0761(5) 0.036(2) Uani 1 1 d .
C3C C 0.7524(12) 0.8589(7) 0.6111(5) 0.038(2) Uani 1 1 d .
C4C C 0.4145(11) 0.3303(6) 0.9254(5) 0.035(2) Uani 1 1 d .
C5C C 0.3510(10) 0.4834(6) 0.7589(5) 0.029(2) Uani 1 1 d .
C6C C 0.5676(10) 0.0939(5) 0.2416(4) 0.025(2) Uani 1 1 d .
C1D C 1.1129(11) 0.7872(6) 0.4226(5) 0.032(2) Uani 1 1 d .
C2D C 0.6044(11) 0.3134(6) 0.0786(4) 0.031(2) Uani 1 1 d .
C3D C 0.6116(13) 0.8774(6) 0.6225(5) 0.042(3) Uani 1 1 d .
C4D C 0.5589(12) 0.3523(7) 0.9199(5) 0.041(3) Uani 1 1 d .
C5D C 0.4955(10) 0.4981(5) 0.7515(4) 0.027(2) Uani 1 1 d .
C6D C 0.6647(10) 0.1643(5) 0.2484(4) 0.027(2) Uani 1 1 d .
C1E C 0.9644(11) 0.7703(6) 0.4087(5) 0.034(2) Uani 1 1 d .
C2E C 0.7482(12) 0.2947(6) 0.0856(4) 0.033(2) Uani 1 1 d .
C3E C 0.5470(12) 0.7292(6) 0.5891(4) 0.035(2) Uani 1 1 d .
C5E C 0.5359(10) 0.3495(6) 0.7464(5) 0.029(2) Uani 1 1 d .
C6E C 0.8095(10) 0.1508(5) 0.2561(4) 0.026(2) Uani 1 1 d .
C1F C 0.8469(10) 0.8290(6) 0.4169(5) 0.032(2) Uani 1 1 d .
C2F C 0.8796(11) 0.3464(6) 0.0921(5) 0.032(2) Uani 1 1 d .
C3F C 0.4214(11) 0.6718(6) 0.5816(4) 0.031(2) Uani 1 1 d .
C4E C 0.6150(11) 0.2071(6) 0.9176(5) 0.033(2) Uani 1 1 d .
C5F C 0.6525(9) 0.2910(6) 0.7384(5) 0.028(2) Uani 1 1 d .
C6F C 0.9357(10) 0.2098(6) 0.2650(5) 0.031(2) Uani 1 1 d .
O11 O 1.3516(8) 0.7281(5) 0.4250(3) 0.0426(18) Uani 1 1 d .
O12 O 0.9325(9) 0.5558(5) 0.3607(4) 0.054(2) Uani 1 1 d .
O13 O 0.9100(8) 0.6915(4) 0.3860(3) 0.0388(17) Uani 1 1 d .
O21 O 0.3573(8) 0.2627(4) 0.0701(3) 0.0421(18) Uani 1 1 d .
O22 O 0.7390(9) 0.0878(4) 0.0979(4) 0.050(2) Uani 1 1 d .
O23 O 0.7850(7) 0.2150(4) 0.0899(3) 0.0348(16) Uani 1 1 d .
O31 O 0.9202(8) 0.7722(5) 0.5735(4) 0.0453(19) Uani 1 1 d .
O32 O 0.5618(9) 0.9446(4) 0.6392(4) 0.051(2) Uani 1 1 d .
O33 O 0.5116(8) 0.8094(4) 0.6124(3) 0.0389(17) Uani 1 1 d .
O41 O 0.2346(7) 0.2385(4) 0.9292(3) 0.0399(18) Uani 1 1 d .
O42 O 0.6092(8) 0.4174(4) 0.9172(4) 0.050(2) Uani 1 1 d .
O43 O 0.6549(8) 0.2874(4) 0.9177(3) 0.0366(16) Uani 1 1 d .
O51 O 0.1674(6) 0.4004(4) 0.7689(3) 0.0308(16) Uani 1 1 d .
O52 O 0.5569(7) 0.5617(4) 0.7476(4) 0.0389(18) Uani 1 1 d .
O53 O 0.5837(6) 0.4276(4) 0.7460(3) 0.0292(15) Uani 1 1 d .
O61 O 0.4223(7) 0.1002(4) 0.2334(3) 0.0304(15) Uani 1 1 d .
O62 O 0.8291(7) -0.0613(4) 0.2511(3) 0.0386(17) Uani 1 1 d .
O63 O 0.8595(6) 0.0731(4) 0.2555(3) 0.0303(15) Uani 1 1 d .
H1 H 1.257(10) 0.229(5) 0.229(4) 0.02(2) Uiso 1 1 d .
H2 H 0.805(10) 0.411(5) 0.028(4) 0.02(2) Uiso 1 1 d .

loop_
_atom_site_aniso_label
_atom_site_aniso_U_11
_atom_site_aniso_U_22
_atom_site_aniso_U_33
_atom_site_aniso_U_23
_atom_site_aniso_U_13
_atom_site_aniso_U_12
Br1 0.0410(6) 0.0280(6) 0.0529(7) 0.0048(5) 0.0076(5) -0.0071(4)
Br2 0.0398(6) 0.0212(5) 0.0464(7) 0.0070(4) 0.0000(5) 0.0045(4)
Br3 0.0411(6) 0.0273(5) 0.0514(7) 0.0046(5) 0.0092(5) 0.0078(4)
Br4 0.0435(6) 0.0208(5) 0.0458(7) 0.0056(4) 0.0120(5) -0.0028(4)
Br5 0.0265(5) 0.0172(5) 0.0523(7) 0.0102(4) 0.0115(4) 0.0010(3)
Br6 0.0259(5) 0.0169(5) 0.0488(6) 0.0092(4) 0.0062(4) 0.0025(3)
C11 0.048(7) 0.041(7) 0.068(9) 0.016(6) 0.016(6) 0.012(5)
C12 0.059(8) 0.055(8) 0.044(7) 0.012(6) 0.003(6) 0.011(6)
C13 0.039(6) 0.037(6) 0.042(7) 0.008(5) 0.007(5) -0.003(5)
C14 0.042(6) 0.033(6) 0.052(7) 0.015(5) 0.000(5) 0.006(5)
C15 0.043(6) 0.038(7) 0.052(7) 0.004(6) 0.000(5) 0.013(5)
C16 0.033(6) 0.038(6) 0.057(8) 0.002(6) 0.008(5) 0.002(5)
C17 0.034(6) 0.043(6) 0.043(7) 0.014(5) 0.006(5) -0.010(5)
C21 0.037(6) 0.033(6) 0.051(7) 0.013(5) 0.012(5) -0.012(5)
C22 0.055(7) 0.033(6) 0.065(9) 0.005(6) 0.013(6) -0.011(5)
C23 0.045(6) 0.040(6) 0.029(6) 0.006(5) 0.001(5) 0.001(5)
C24 0.070(8) 0.031(6) 0.040(7) 0.008(5) 0.016(6) -0.013(5)
C25 0.036(6) 0.041(7) 0.056(8) 0.007(6) 0.018(5) 0.001(5)
C26 0.028(5) 0.035(6) 0.056(7) 0.010(5) 0.008(5) 0.005(4)
C27 0.043(6) 0.024(5) 0.052(7) 0.013(5) 0.012(5) 0.007(4)
C31 0.063(8) 0.050(8) 0.051(8) 0.014(6) 0.006(6) -0.020(6)
C32 0.053(7) 0.029(6) 0.065(8) 0.018(6) 0.000(6) -0.004(5)
C33 0.046(6) 0.037(6) 0.043(7) 0.005(5) 0.014(5) 0.016(5)
C34 0.031(6) 0.047(7) 0.050(7) 0.007(6) 0.012(5) 0.004(5)
C35 0.038(6) 0.048(7) 0.048(7) 0.002(6) 0.013(5) -0.004(5)
C36 0.048(7) 0.033(6) 0.045(7) -0.002(5) 0.014(5) -0.007(5)
C37 0.058(7) 0.027(6) 0.036(6) 0.006(5) 0.003(5) -0.002(5)
C41 0.037(6) 0.026(6) 0.096(11) 0.014(6) 0.009(6) 0.006(5)
C42 0.045(7) 0.034(6) 0.064(8) 0.016(6) 0.004(6) 0.010(5)
C43 0.031(5) 0.028(6) 0.058(7) 0.010(5) 0.010(5) -0.001(4)
C44 0.037(6) 0.046(7) 0.064(9) 0.000(6) 0.010(6) 0.001(5)
C4F 0.042(6) 0.020(5) 0.039(6) 0.006(4) 0.002(5) -0.003(4)
C45 0.027(6) 0.039(7) 0.094(11) 0.007(7) -0.001(6) 0.006(5)
C46 0.047(7) 0.041(7) 0.065(9) 0.013(6) -0.012(6) 0.000(5)
C47 0.047(7) 0.033(6) 0.044(7) 0.004(5) -0.009(5) -0.004(5)
C51 0.036(5) 0.016(5) 0.057(7) 0.008(5) 0.017(5) 0.008(4)
C52 0.036(5) 0.014(4) 0.038(6) 0.001(4) 0.004(4) 0.005(4)
C53 0.014(4) 0.027(5) 0.077(8) 0.018(5) 0.010(5) 0.000(4)
C54 0.016(5) 0.053(7) 0.078(9) 0.032(7) 0.013(5) 0.005(5)
C55 0.029(6) 0.048(7) 0.080(9) 0.035(7) 0.031(6) 0.020(5)
C56 0.047(7) 0.033(6) 0.048(7) 0.011(5) 0.024(5) 0.008(5)
C57 0.023(5) 0.030(5) 0.044(6) 0.009(5) 0.014(4) 0.003(4)
C61 0.028(5) 0.010(4) 0.042(6) 0.003(4) 0.005(4) 0.000(3)
C62 0.028(5) 0.018(5) 0.046(6) 0.008(4) 0.004(4) -0.009(4)
C63 0.028(5) 0.021(5) 0.046(6) 0.010(4) 0.004(4) 0.002(4)
C64 0.026(5) 0.023(5) 0.054(7) 0.008(5) -0.005(5) -0.001(4)
C65 0.024(5) 0.046(7) 0.049(7) 0.027(6) -0.009(4) -0.011(4)
C66 0.029(6) 0.037(6) 0.067(8) 0.021(6) 0.011(5) -0.004(5)
C67 0.030(5) 0.035(6) 0.058(7) 0.012(5) 0.015(5) 0.014(4)
C1A 0.058(7) 0.034(6) 0.040(7) 0.011(5) 0.013(5) -0.004(5)
C2A 0.042(6) 0.020(5) 0.041(6) 0.001(4) 0.013(5) 0.005(4)
C3A 0.034(5) 0.019(5) 0.047(7) 0.008(4) 0.004(5) 0.006(4)
C4A 0.036(5) 0.023(5) 0.035(6) 0.007(4) 0.010(4) 0.001(4)
C5A 0.020(4) 0.013(4) 0.043(6) 0.005(4) 0.010(4) 0.000(3)
C6A 0.024(5) 0.024(5) 0.047(6) 0.011(4) 0.011(4) 0.002(4)
C1B 0.053(7) 0.025(5) 0.038(6) 0.011(5) 0.009(5) 0.006(5)
C2B 0.040(6) 0.030(6) 0.031(6) 0.007(4) 0.006(4) -0.003(4)
C3B 0.045(6) 0.028(6) 0.034(6) 0.006(5) 0.004(5) 0.001(4)
C4B 0.043(6) 0.024(5) 0.030(6) 0.006(4) 0.006(4) 0.000(4)
C5B 0.032(5) 0.024(5) 0.028(5) 0.007(4) 0.005(4) 0.013(4)
C6B 0.029(5) 0.015(4) 0.037(6) 0.006(4) 0.007(4) 0.001(4)
C1C 0.040(6) 0.038(6) 0.032(6) 0.012(5) 0.006(4) -0.006(5)
C2C 0.049(7) 0.032(6) 0.026(6) 0.004(4) 0.005(5) 0.005(5)
C3C 0.041(6) 0.033(6) 0.040(7) 0.011(5) 0.002(5) 0.000(5)
C4C 0.043(6) 0.020(5) 0.039(6) -0.002(4) 0.012(5) 0.005(4)
C5C 0.024(5) 0.021(5) 0.038(6) 0.003(4) 0.004(4) 0.004(4)
C6C 0.024(5) 0.019(5) 0.032(5) 0.001(4) 0.009(4) 0.003(4)
C1D 0.039(6) 0.022(5) 0.034(6) 0.006(4) 0.003(4) -0.005(4)
C2D 0.043(6) 0.016(5) 0.031(6) 0.006(4) 0.002(4) 0.002(4)
C3D 0.053(7) 0.026(6) 0.043(7) 0.011(5) -0.001(5) 0.007(5)
C4D 0.050(7) 0.029(6) 0.043(7) 0.008(5) 0.008(5) -0.004(5)
C5D 0.028(5) 0.013(4) 0.039(6) 0.003(4) 0.005(4) -0.003(4)
C6D 0.031(5) 0.011(4) 0.038(6) 0.004(4) 0.008(4) 0.000(4)
C1E 0.046(6) 0.024(5) 0.035(6) 0.011(4) 0.009(5) -0.003(4)
C2E 0.050(6) 0.019(5) 0.030(6) 0.002(4) 0.005(5) 0.008(4)
C3E 0.047(6) 0.027(5) 0.026(6) 0.004(4) -0.002(4) 0.005(4)
C5E 0.031(5) 0.022(5) 0.037(6) 0.012(4) 0.005(4) 0.000(4)
C6E 0.024(5) 0.017(5) 0.040(6) 0.007(4) 0.010(4) 0.005(4)
C1F 0.028(5) 0.028(5) 0.037(6) 0.006(4) 0.001(4) 0.004(4)
C2F 0.044(6) 0.019(5) 0.033(6) 0.000(4) 0.012(5) 0.000(4)
C3F 0.034(5) 0.032(5) 0.026(5) 0.003(4) 0.012(4) 0.006(4)
C4E 0.042(6) 0.019(5) 0.033(6) 0.003(4) -0.001(4) 0.000(4)
C5F 0.015(4) 0.023(5) 0.050(6) 0.015(4) 0.011(4) 0.003(3)
C6F 0.030(5) 0.027(5) 0.038(6) 0.013(4) 0.001(4) -0.007(4)
O11 0.041(4) 0.038(4) 0.052(5) 0.015(4) 0.011(4) 0.005(3)
O12 0.069(6) 0.028(4) 0.061(6) 0.006(4) 0.010(4) -0.011(4)
O13 0.039(4) 0.022(4) 0.052(5) 0.004(3) 0.006(3) -0.004(3)
O21 0.040(4) 0.027(4) 0.055(5) 0.008(4) -0.001(3) -0.004(3)
O22 0.062(5) 0.023(4) 0.071(6) 0.019(4) 0.015(4) 0.011(4)
O23 0.041(4) 0.011(3) 0.052(5) 0.006(3) 0.010(3) 0.002(3)
O31 0.037(4) 0.039(4) 0.061(5) 0.014(4) 0.011(4) 0.001(3)
O32 0.072(6) 0.024(4) 0.058(5) 0.006(4) 0.017(4) 0.017(4)
O33 0.043(4) 0.025(4) 0.046(5) 0.006(3) 0.003(3) 0.003(3)
O41 0.032(4) 0.028(4) 0.060(5) 0.010(4) 0.011(3) 0.003(3)
O42 0.044(4) 0.018(4) 0.093(7) 0.014(4) 0.018(4) -0.001(3)
O43 0.039(4) 0.023(4) 0.048(5) 0.006(3) 0.009(3) -0.003(3)
O51 0.021(3) 0.015(3) 0.059(5) 0.009(3) 0.015(3) 0.008(2)
O52 0.022(3) 0.020(4) 0.075(6) 0.013(4) 0.006(3) -0.006(3)
O53 0.021(3) 0.014(3) 0.054(5) 0.009(3) 0.009(3) -0.001(2)
O61 0.024(3) 0.015(3) 0.050(4) 0.007(3) 0.003(3) -0.004(3)
O62 0.035(4) 0.018(4) 0.064(5) 0.010(3) 0.012(3) 0.009(3)
O63 0.020(3) 0.021(3) 0.050(4) 0.011(3) 0.005(3) 0.007(3)

loop_
_atom_type_symbol
_atom_type_description
_atom_type_scat_dispersion_real
_atom_type_scat_dispersion_imag
_atom_type_scat_source
C C 0.0033 0.0016 'International Tables Vol C Tables 4.2.6.8 and 6.1.1.4'
H H 0.0000 0.0000 'International Tables Vol C Tables 4.2.6.8 and 6.1.1.4'
O O 0.0106 0.0060 'International Tables Vol C Tables 4.2.6.8 and 6.1.1.4'
Br Br -0.2901 2.4595 'International Tables Vol C Tables 4.2.6.8 and 6.1.1.4'

loop_
_geom_angle_atom_site_label_1
_geom_angle_atom_site_label_2
_geom_angle_atom_site_label_3
_geom_angle
C1B C11 C12 104.0(10)
O11 C12 C11 105.8(9)
C1F C13 C14 120.3(10)
C15 C14 C13 119.0(10)
C16 C15 C14 120.7(11)
C15 C16 C17 120.5(11)
C1F C17 C16 119.9(10)
C2B C21 C22 101.1(8)
O21 C22 C21 106.3(9)
C24 C23 C2F 118.6(10)
C25 C24 C23 122.4(10)
C24 C25 C26 118.2(10)
C27 C26 C25 121.0(10)
C26 C27 C2F 121.2(10)
O31 C31 C32 108.4(9)
C31 C32 C3C 102.0(9)
C34 C33 C3F 120.3(11)
C33 C34 C35 121.1(11)
C34 C35 C36 119.5(11)
C35 C36 C37 119.8(11)
C3F C37 C36 120.3(11)
O41 C41 C42 108.6(9)
C4C C42 C41 100.5(9)
C4F C43 C44 119.7(10)
C43 C44 C45 119.6(12)
C43 C4F C47 120.7(10)
C43 C4F C4E 118.7(9)
C47 C4F C4E 120.6(10)
C46 C45 C44 120.2(11)
C45 C46 C47 120.4(12)
C4F C47 C46 119.3(12)
O51 C51 C52 105.5(7)
C5C C52 C51 101.7(7)
C54 C53 C5F 120.6(10)
C53 C54 C55 120.3(10)
C56 C55 C54 120.1(10)
C55 C56 C57 120.2(11)
C5F C57 C56 120.3(9)
C6B C61 C62 101.1(7)
O61 C62 C61 107.1(7)
C64 C63 C6F 119.1(9)
C65 C64 C63 121.8(10)
C64 C65 C66 119.1(9)
C67 C66 C65 120.1(11)
C66 C67 C6F 121.3(11)
O12 C1A C1B 130.1(11)
O12 C1A O13 114.2(10)
C1B C1A O13 115.7(9)
O22 C2A C2B 130.2(10)
O22 C2A O23 113.4(9)
C2B C2A O23 116.4(8)
C3E C3A C3B 117.5(9)
C3E C3A Br3 121.7(8)
C3B C3A Br3 120.5(8)
C4E C4A C4B 117.1(9)
C4E C4A Br4 124.7(7)
C4B C4A Br4 118.0(7)
C5E C5A C5B 117.9(8)
C5E C5A Br5 124.2(7)
C5B C5A Br5 117.9(6)
O62 C6A C6B 130.0(9)
O62 C6A O63 115.0(8)
C6B C6A O63 114.9(8)
C1C C1B C1A 120.9(10)
C1C C1B C11 108.0(10)
C1A C1B C11 130.8(10)
C2C C2B C2A 119.3(10)
C2C C2B C21 110.1(9)
C2A C2B C21 130.4(9)
O31 C3B C3C 114.2(9)
O31 C3B C3A 122.7(9)
C3C C3B C3A 123.1(10)
O41 C4B C4C 115.2(9)
O41 C4B C4A 122.3(9)
C4C C4B C4A 122.5(9)
O51 C5B C5C 114.2(8)
O51 C5B C5A 122.5(8)
C5C C5B C5A 123.2(9)
C6C C6B C6A 120.7(8)
C6C C6B C61 109.5(8)
C6A C6B C61 129.7(8)
O11 C1C C1B 115.0(10)
O11 C1C C1D 122.7(9)
C1B C1C C1D 122.2(10)
O21 C2C C2B 114.6(10)
O21 C2C C2D 121.6(9)
C2B C2C C2D 123.9(10)
C3B C3C C3D 120.6(10)
C3B C3C C32 108.7(10)
C3D C3C C32 130.3(10)
C4B C4C C4D 121.4(9)
C4B C4C C42 109.0(9)
C4D C4C C42 129.7(9)
C5B C5C C5D 119.8(8)
C5B C5C C52 110.2(8)
C5D C5C C52 130.1(8)
O61 C6C C6B 115.4(8)
O61 C6C C6D 121.5(8)
C6B C6C C6D 123.1(8)
C1E C1D C1C 117.2(9)
C1E C1D Br1 123.5(8)
C1C C1D Br1 118.9(7)
C2E C2D C2C 117.6(9)
C2E C2D Br2 123.8(7)
C2C C2D Br2 118.2(7)
O32 C3D C3C 129.0(11)
O32 C3D O33 115.0(10)
C3C C3D O33 116.0(9)
O42 C4D O43 116.2(10)
O42 C4D C4C 129.6(11)
O43 C4D C4C 114.2(9)
O52 C5D C5C 130.2(9)
O52 C5D O53 114.6(8)
C5C C5D O53 115.2(7)
C6E C6D C6C 116.5(8)
C6E C6D Br6 125.0(7)
C6C C6D Br6 118.4(7)
O13 C1E C1D 120.4(9)
O13 C1E C1F 112.0(9)
C1D C1E C1F 127.6(9)
C2D C2E O23 118.8(9)
C2D C2E C2F 130.6(9)
O23 C2E C2F 110.6(8)
C3A C3E O33 120.3(9)
C3A C3E C3F 129.1(9)
O33 C3E C3F 110.6(9)
C5A C5E O53 119.3(8)
C5A C5E C5F 129.8(8)
O53 C5E C5F 110.9(7)
C6D C6E O63 121.0(8)
C6D C6E C6F 129.5(8)
O63 C6E C6F 109.6(7)
C17 C1F C13 119.6(10)
C17 C1F C1E 118.7(9)
C13 C1F C1E 121.7(9)
C27 C2F C23 118.6(10)
C27 C2F C2E 119.5(9)
C23 C2F C2E 121.8(10)
C37 C3F C33 119.0(10)
C37 C3F C3E 121.4(9)
C33 C3F C3E 119.5(9)
C4A C4E O43 120.3(9)
C4A C4E C4F 128.8(9)
O43 C4E C4F 110.8(8)
C57 C5F C53 118.5(9)
C57 C5F C5E 121.5(8)
C53 C5F C5E 120.0(9)
C63 C6F C67 118.7(9)
C63 C6F C6E 120.9(9)
C67 C6F C6E 120.4(9)
C1C O11 C12 107.2(9)
C1E O13 C1A 123.4(8)
C2C O21 C22 107.4(8)
C2E O23 C2A 123.8(8)
C3B O31 C31 106.6(9)
C3E O33 C3D 122.4(8)
C4B O41 C41 105.8(8)
C4E O43 C4D 124.4(8)
C5B O51 C51 107.5(7)
C5E O53 C5D 124.7(7)
C6C O61 C62 106.1(6)
C6E O63 C6A 123.7(7)

loop_
_geom_bond_atom_site_label_1
_geom_bond_atom_site_label_2
_geom_bond_distance
Br1 C1D 1.885(10)
Br2 C2D 1.893(9)
Br3 C3A 1.882(10)
Br4 C4A 1.886(9)
Br5 C5A 1.896(8)
Br6 C6D 1.883(9)
C11 C1B 1.481(15)
C11 C12 1.521(17)
C12 O11 1.489(14)
C13 C1F 1.381(14)
C13 C14 1.395(15)
C14 C15 1.383(16)
C15 C16 1.349(16)
C16 C17 1.395(15)
C17 C1F 1.372(14)
C21 C2B 1.493(13)
C21 C22 1.537(16)
C22 O21 1.492(12)
C23 C24 1.404(15)
C23 C2F 1.410(14)
C24 C25 1.368(16)
C25 C26 1.389(15)
C26 C27 1.379(14)
C27 C2F 1.387(15)
C31 O31 1.466(13)
C31 C32 1.501(17)
C32 C3C 1.505(15)
C33 C34 1.372(15)
C33 C3F 1.400(14)
C34 C35 1.386(16)
C35 C36 1.394(16)
C36 C37 1.398(15)
C37 C3F 1.397(14)
C41 O41 1.468(12)
C41 C42 1.525(16)
C42 C4C 1.506(14)
C43 C4F 1.372(15)
C43 C44 1.389(15)
C44 C45 1.408(17)
C4F C47 1.386(14)
C4F C4E 1.479(14)
C45 C46 1.347(18)
C46 C47 1.407(16)
C51 O51 1.502(10)
C51 C52 1.548(13)
C52 C5C 1.487(12)
C53 C54 1.367(14)
C53 C5F 1.400(13)
C54 C55 1.401(17)
C55 C56 1.346(16)
C56 C57 1.409(13)
C57 C5F 1.388(13)
C61 C6B 1.492(12)
C61 C62 1.534(12)
C62 O61 1.490(10)
C63 C64 1.394(13)
C63 C6F 1.396(14)
C64 C65 1.366(15)
C65 C66 1.398(16)
C66 C67 1.367(15)
C67 C6F 1.401(14)
C1A O12 1.218(13)
C1A C1B 1.380(16)
C1A O13 1.423(13)
C2A O22 1.234(11)
C2A C2B 1.395(14)
C2A O23 1.409(12)
C3A C3E 1.375(14)
C3A C3B 1.391(14)
C4A C4E 1.359(14)
C4A C4B 1.413(13)
C5A C5E 1.347(12)
C5A C5B 1.433(12)
C6A O62 1.215(11)
C6A C6B 1.403(12)
C6A O63 1.421(11)
C1B C1C 1.369(15)
C2B C2C 1.352(14)
C3B O31 1.351(13)
C3B C3C 1.361(15)
C4B O41 1.341(12)
C4B C4C 1.363(13)
C5B O51 1.336(11)
C5B C5C 1.359(13)
C6B C6C 1.353(12)
C1C O11 1.338(12)
C1C C1D 1.416(14)
C2C O21 1.323(12)
C2C C2D 1.422(14)
C3C C3D 1.399(15)
C4C C4D 1.420(15)
C5C C5D 1.406(13)
C6C O61 1.333(10)
C6C C6D 1.436(12)
C1D C1E 1.368(14)
C2D C2E 1.358(14)
C3D O32 1.219(12)
C3D O33 1.410(13)
C4D O42 1.196(12)
C4D O43 1.397(13)
C5D O52 1.228(10)
C5D O53 1.426(10)
C6D C6E 1.347(12)
C1E O13 1.357(11)
C1E C1F 1.474(14)
C2E O23 1.388(11)
C2E C2F 1.454(14)
C3E O33 1.387(12)
C3E C3F 1.463(14)
C5E O53 1.372(10)
C5E C5F 1.465(12)
C6E O63 1.371(10)
C6E C6F 1.479(12)
C4E O43 1.385(11)

loop_
_geom_torsion_atom_site_label_1
_geom_torsion_atom_site_label_2
_geom_torsion_atom_site_label_3
_geom_torsion_atom_site_label_4
_geom_torsion
C1B C11 C12 O11 2.3(12)
C1F C13 C14 C15 1.0(17)
C13 C14 C15 C16 -0.9(18)
C14 C15 C16 C17 -0.4(18)
C15 C16 C17 C1F 1.7(17)
C2B C21 C22 O21 -6.4(12)
C2F C23 C24 C25 0.5(17)
C23 C24 C25 C26 0.3(18)
C24 C25 C26 C27 -1.9(17)
C25 C26 C27 C2F 2.8(17)
O31 C31 C32 C3C 0.1(12)
C3F C33 C34 C35 2.6(17)
C33 C34 C35 C36 -2.4(17)
C34 C35 C36 C37 1.5(17)
C35 C36 C37 C3F -0.8(17)
O41 C41 C42 C4C -8.7(13)
C4F C43 C44 C45 1.5(17)
C44 C43 C4F C47 -0.2(16)
C44 C43 C4F C4E -179.0(10)
C43 C44 C45 C46 -3.8(19)
C44 C45 C46 C47 4.6(19)
C43 C4F C47 C46 0.9(16)
C4E C4F C47 C46 179.8(10)
C45 C46 C47 C4F -3.2(17)
O51 C51 C52 C5C -9.4(10)
C5F C53 C54 C55 0.0(17)
C53 C54 C55 C56 1.5(17)
C54 C55 C56 C57 -1.8(16)
C55 C56 C57 C5F 0.6(15)
C6B C61 C62 O61 -9.0(10)
C6F C63 C64 C65 -1.5(15)
C63 C64 C65 C66 -0.2(16)
C64 C65 C66 C67 1.3(16)
C65 C66 C67 C6F -0.7(17)
O12 C1A C1B C1C -173.1(12)
O13 C1A C1B C1C 5.2(15)
O12 C1A C1B C11 0(2)
O13 C1A C1B C11 178.3(11)
C12 C11 C1B C1C -1.2(13)
C12 C11 C1B C1A -175.1(11)
O22 C2A C2B C2C 178.1(11)
O23 C2A C2B C2C -4.8(14)
O22 C2A C2B C21 4(2)
O23 C2A C2B C21 -179.3(10)
C22 C21 C2B C2C 4.9(12)
C22 C21 C2B C2A 179.7(11)
C3E C3A C3B O31 -178.0(9)
Br3 C3A C3B O31 -4.4(14)
C3E C3A C3B C3C 0.3(16)
Br3 C3A C3B C3C 174.0(8)
C4E C4A C4B O41 179.8(9)
Br4 C4A C4B O41 4.0(13)
C4E C4A C4B C4C 1.8(15)
Br4 C4A C4B C4C -174.0(8)
C5E C5A C5B O51 -179.5(9)
Br5 C5A C5B O51 -0.5(13)
C5E C5A C5B C5C -0.3(15)
Br5 C5A C5B C5C 178.7(8)
O62 C6A C6B C6C 179.0(11)
O63 C6A C6B C6C 0.4(14)
O62 C6A C6B C61 -0.1(19)
O63 C6A C6B C61 -178.7(9)
C62 C61 C6B C6C 6.9(11)
C62 C61 C6B C6A -174.0(10)
C1A C1B C1C O11 174.1(9)
C11 C1B C1C O11 -0.5(13)
C1A C1B C1C C1D -2.8(16)
C11 C1B C1C C1D -177.4(10)
C2A C2B C2C O21 -176.8(9)
C21 C2B C2C O21 -1.3(13)
C2A C2B C2C C2D 1.6(16)
C21 C2B C2C C2D 177.1(10)
O31 C3B C3C C3D 174.6(9)
C3A C3B C3C C3D -3.9(17)
O31 C3B C3C C32 0.4(13)
C3A C3B C3C C32 -178.0(10)
C31 C32 C3C C3B -0.3(13)
C31 C32 C3C C3D -173.7(11)
O41 C4B C4C C4D -177.8(9)
C4A C4B C4C C4D 0.3(16)
O41 C4B C4C C42 0.8(13)
C4A C4B C4C C42 178.9(10)
C41 C42 C4C C4B 5.0(13)
C41 C42 C4C C4D -176.5(12)
O51 C5B C5C C5D 178.6(9)
C5A C5B C5C C5D -0.6(15)
O51 C5B C5C C52 -2.2(12)
C5A C5B C5C C52 178.5(9)
C51 C52 C5C C5B 7.4(11)
C51 C52 C5C C5D -173.6(10)
C6A C6B C6C O61 178.7(9)
C61 C6B C6C O61 -2.1(12)
C6A C6B C6C C6D -0.4(15)
C61 C6B C6C C6D 178.8(9)
O11 C1C C1D C1E -177.4(9)
C1B C1C C1D C1E -0.7(15)
O11 C1C C1D Br1 -3.6(13)
C1B C1C C1D Br1 173.0(8)
O21 C2C C2D C2E 179.2(9)
C2B C2C C2D C2E 0.9(16)
O21 C2C C2D Br2 6.0(13)
C2B C2C C2D Br2 -172.3(8)
C3B C3C C3D O32 -173.4(11)
C32 C3C C3D O32 -1(2)
C3B C3C C3D O33 5.5(15)
C32 C3C C3D O33 178.2(11)
C4B C4C C4D O42 177.7(12)
C42 C4C C4D O42 -1(2)
C4B C4C C4D O43 -2.6(15)
C42 C4C C4D O43 179.1(10)
C5B C5C C5D O52 178.1(11)
C52 C5C C5D O52 -0.9(19)
C5B C5C C5D O53 0.2(14)
C52 C5C C5D O53 -178.8(9)
O61 C6C C6D C6E -179.7(9)
C6B C6C C6D C6E -0.7(15)
O61 C6C C6D Br6 -1.1(12)
C6B C6C C6D Br6 177.9(8)
C1C C1D C1E O13 1.5(14)
Br1 C1D C1E O13 -172.0(7)
C1C C1D C1E C1F 179.3(10)
Br1 C1D C1E C1F 5.8(15)
C2C C2D C2E O23 0.0(14)
Br2 C2D C2E O23 172.8(7)
C2C C2D C2E C2F -177.3(10)
Br2 C2D C2E C2F -4.5(16)
C3B C3A C3E O33 1.3(15)
Br3 C3A C3E O33 -172.3(7)
C3B C3A C3E C3F 179.7(10)
Br3 C3A C3E C3F 6.1(15)
C5B C5A C5E O53 1.7(14)
Br5 C5A C5E O53 -177.3(7)
C5B C5A C5E C5F -179.4(10)
Br5 C5A C5E C5F 1.7(16)
C6C C6D C6E O63 1.8(14)
Br6 C6D C6E O63 -176.7(7)
C6C C6D C6E C6F -179.2(10)
Br6 C6D C6E C6F 2.2(16)
C16 C17 C1F C13 -1.6(16)
C16 C17 C1F C1E -179.5(10)
C14 C13 C1F C17 0.3(16)
C14 C13 C1F C1E 178.1(10)
O13 C1E C1F C17 47.3(13)
C1D C1E C1F C17 -130.7(11)
O13 C1E C1F C13 -130.6(10)
C1D C1E C1F C13 51.4(16)
C26 C27 C2F C23 -2.0(16)
C26 C27 C2F C2E -178.6(10)
C24 C23 C2F C27 0.4(16)
C24 C23 C2F C2E 176.9(10)
C2D C2E C2F C27 139.0(11)
O23 C2E C2F C27 -38.5(13)
C2D C2E C2F C23 -37.5(17)
O23 C2E C2F C23 145.0(9)
C36 C37 C3F C33 1.0(16)
C36 C37 C3F C3E 179.5(10)
C34 C33 C3F C37 -1.8(16)
C34 C33 C3F C3E 179.6(10)
C3A C3E C3F C37 50.6(16)
O33 C3E C3F C37 -130.8(10)
C3A C3E C3F C33 -130.9(11)
O33 C3E C3F C33 47.6(12)
C4B C4A C4E O43 -1.4(14)
Br4 C4A C4E O43 174.1(7)
C4B C4A C4E C4F -180.0(10)
Br4 C4A C4E C4F -4.5(16)
C43 C4F C4E C4A 138.6(11)
C47 C4F C4E C4A -40.3(16)
C43 C4F C4E O43 -40.1(13)
C47 C4F C4E O43 141.0(10)
C56 C57 C5F C53 0.9(14)
C56 C57 C5F C5E 179.2(9)
C54 C53 C5F C57 -1.2(15)
C54 C53 C5F C5E -179.5(10)
C5A C5E C5F C57 40.2(16)
O53 C5E C5F C57 -140.7(9)
C5A C5E C5F C53 -141.5(11)
O53 C5E C5F C53 37.5(13)
C64 C63 C6F C67 2.1(14)
C64 C63 C6F C6E -180.0(9)
C66 C67 C6F C63 -1.0(16)
C66 C67 C6F C6E -179.0(10)
C6D C6E C6F C63 38.7(16)
O63 C6E C6F C63 -142.2(9)
C6D C6E C6F C67 -143.3(11)
O63 C6E C6F C67 35.8(13)
C1B C1C O11 C12 2.0(12)
C1D C1C O11 C12 178.9(9)
C11 C12 O11 C1C -2.7(12)
C1D C1E O13 C1A 1.2(15)
C1F C1E O13 C1A -176.9(9)
O12 C1A O13 C1E 174.0(9)
C1B C1A O13 C1E -4.5(14)
C2B C2C O21 C22 -3.2(12)
C2D C2C O21 C22 178.4(10)
C21 C22 O21 C2C 6.1(12)
C2D C2E O23 C2A -3.6(14)
C2F C2E O23 C2A 174.2(9)
O22 C2A O23 C2E -176.4(9)
C2B C2A O23 C2E 6.0(14)
C3C C3B O31 C31 -0.3(12)
C3A C3B O31 C31 178.1(10)
C32 C31 O31 C3B 0.1(12)
C3A C3E O33 C3D 0.6(14)
C3F C3E O33 C3D -178.1(8)
O32 C3D O33 C3E 175.1(9)
C3C C3D O33 C3E -3.9(14)
C4C C4B O41 C41 -6.6(12)
C4A C4B O41 C41 175.3(10)
C42 C41 O41 C4B 9.6(13)
C4A C4E O43 C4D -1.2(15)
C4F C4E O43 C4D 177.7(9)
O42 C4D O43 C4E -177.1(10)
C4C C4D O43 C4E 3.1(14)
C5C C5B O51 C51 -4.3(11)
C5A C5B O51 C51 174.9(9)
C52 C51 O51 C5B 8.7(10)
C5A C5E O53 C5D -2.2(14)
C5F C5E O53 C5D 178.6(8)
O52 C5D O53 C5E -177.0(9)
C5C C5D O53 C5E 1.3(13)
C6B C6C O61 C62 -4.1(11)
C6D C6C O61 C62 175.0(9)
C61 C62 O61 C6C 8.3(10)
C6D C6E O63 C6A -1.9(14)
C6F C6E O63 C6A 178.9(8)
O62 C6A O63 C6E -178.1(9)
C6B C6A O63 C6E 0.7(13)
